data_4328687
loop_
_publ_author_name
'Leslie D. Field'
'Hsiu L. Li'
'Scott J. Dalgarno'
'Ruaraidh D. McIntosh'

_publ_section_title
;
 Side-on Bound Complexes of Phenyl- and Methyl-diazene
;
_journal_name_full 'Inorganic Chemistry'
_journal_page_first 3733
_journal_page_last 3742
_journal_paper_doi 10.1021/ic2027225
_journal_volume 51
_journal_year 2012
_chemical_formula_sum 'C13 H38 Cl2 N2 P4 Ru'
_chemical_formula_weight 518.30
_chemical_name_common 2536LHL
_chemical_name_systematic
;
 ?
;
_space_group_IT_number 19
_symmetry_cell_setting orthorhombic
_symmetry_space_group_name_Hall 'P 2ac 2ab'
_symmetry_space_group_name_H-M 'P 21 21 21'
_atom_sites_solution_hydrogens geom
_atom_sites_solution_primary direct
_atom_sites_solution_secondary difmap
_audit_creation_method SHELXL-97
_cell_angle_alpha 90.00
_cell_angle_beta 90.00
_cell_angle_gamma 90.00
_cell_formula_units_Z 8
_cell_length_a 13.5246(6)
_cell_length_b 13.7540(6)
_cell_length_c 24.5580(11)
_cell_measurement_reflns_used 9318.
_cell_measurement_temperature 100(2)
_cell_measurement_theta_max 27.11.
_cell_measurement_theta_min 2.69.
_cell_volume 4568.2(4)
_computing_cell_refinement 'SAINT (Bruker, 1998)'
_computing_data_collection 'Apex II'
_computing_data_reduction 'SAINT (Bruker, 1998)'
_computing_molecular_graphics 'XSeed (Barbour, 2001)'
_computing_publication_material 'local program'
_computing_structure_refinement 'SHELXL-97 (Sheldrick, 1997)'
_computing_structure_solution 'SHELXS-97 (Sheldrick, 1990)'
_diffrn_ambient_temperature 100(2)
_diffrn_measured_fraction_theta_full 0.991
_diffrn_measured_fraction_theta_max 0.991
_diffrn_measurement_device_type 'Bruker X8 Apex II CCD Diffractometer'
_diffrn_measurement_method '\f and \w scans'
_diffrn_radiation_monochromator graphite
_diffrn_radiation_source 'fine-focus sealed tube'
_diffrn_radiation_type MoK\a
_diffrn_radiation_wavelength 0.71073
_diffrn_reflns_av_R_equivalents 0.0348
_diffrn_reflns_av_sigmaI/netI 0.0277
_diffrn_reflns_limit_h_max 17
_diffrn_reflns_limit_h_min -16
_diffrn_reflns_limit_k_max 17
_diffrn_reflns_limit_k_min -17
_diffrn_reflns_limit_l_max 31
_diffrn_reflns_limit_l_min -28
_diffrn_reflns_number 68743
_diffrn_reflns_theta_full 27.18
_diffrn_reflns_theta_max 27.18
_diffrn_reflns_theta_min 2.11
_exptl_absorpt_coefficient_mu 1.199
_exptl_absorpt_correction_T_max 0.8406
_exptl_absorpt_correction_T_min 0.7954
_exptl_absorpt_correction_type multi-scan
_exptl_absorpt_process_details Bruker-SADABS
_exptl_crystal_colour Colourless
_exptl_crystal_density_diffrn 1.507
_exptl_crystal_description 'Block '
_exptl_crystal_F_000 2144
_exptl_crystal_size_max 0.20
_exptl_crystal_size_mid 0.20
_exptl_crystal_size_min 0.15
_refine_diff_density_max 0.438
_refine_diff_density_min -0.410
_refine_diff_density_rms 0.062
_refine_ls_abs_structure_details 'Flack H D (1983), Acta Cryst. A39, 876-881'
_refine_ls_abs_structure_Flack 0.519(19)
_refine_ls_extinction_method none
_refine_ls_goodness_of_fit_ref 1.029
_refine_ls_hydrogen_treatment mixed
_refine_ls_matrix_type full
_refine_ls_number_parameters 421
_refine_ls_number_reflns 9989
_refine_ls_number_restraints 2
_refine_ls_restrained_S_all 1.029
_refine_ls_R_factor_all 0.0268
_refine_ls_R_factor_gt 0.0226
_refine_ls_shift/su_max 0.001
_refine_ls_shift/su_mean 0.000
_refine_ls_structure_factor_coef Fsqd
_refine_ls_weighting_details 'calc w=1/[\s^2^(Fo^2^)+(0.0174P)^2^+2.3066P] where P=(Fo^2^+2Fc^2^)/3'
_refine_ls_weighting_scheme calc
_refine_ls_wR_factor_gt 0.0452
_refine_ls_wR_factor_ref 0.0467
_reflns_number_gt 9326
_reflns_number_total 9989
_reflns_threshold_expression >2sigma(I)
_cod_data_source_file ic2027225_si_001_5.cif
_cod_data_source_block 2536LHL
_cod_database_code 4328687

loop_
_symmetry_equiv_pos_as_xyz
'x, y, z'
'-x+1/2, -y, z+1/2'
'x+1/2, -y+1/2, -z'
'-x, y+1/2, -z+1/2'

loop_
_atom_site_label
_atom_site_type_symbol
_atom_site_fract_x
_atom_site_fract_y
_atom_site_fract_z
_atom_site_U_iso_or_equiv
_atom_site_adp_type
_atom_site_occupancy
_atom_site_symmetry_multiplicity
_atom_site_calc_flag
_atom_site_refinement_flags
Ru1 Ru -0.015417(13) -0.260160(12) -0.137806(7) 0.00885(4) Uani 1 1 d .
Cl1 Cl -0.05709(4) -0.19972(4) -0.23160(3) 0.01612(13) Uani 1 1 d .
P1 P 0.15514(4) -0.24101(4) -0.15384(3) 0.01312(13) Uani 1 1 d .
N1 N -0.03103(15) -0.10468(13) -0.11929(9) 0.0134(4) Uani 1 1 d .
H1N H -0.0654 -0.0767 -0.1476 0.016 Uiso 1 1 calc R
H2N H -0.0702 -0.0995 -0.0888 0.016 Uiso 1 1 calc R
C1 C 0.18955(19) -0.16024(19) -0.20908(11) 0.0214(6) Uani 1 1 d .
H1C H 0.1771 -0.0928 -0.1983 0.032 Uiso 1 1 calc R
H1D H 0.1502 -0.1758 -0.2414 0.032 Uiso 1 1 calc R
H1E H 0.2599 -0.1685 -0.2174 0.032 Uiso 1 1 calc R
Ru2 Ru 0.006210(12) 0.247908(11) 0.135061(7) 0.00889(4) Uani 1 1 d .
P2 P 0.00738(5) -0.41060(4) -0.17612(3) 0.01317(13) Uani 1 1 d .
Cl5 Cl 0.16834(5) 0.01758(4) 0.01315(3) 0.01786(14) Uani 1 1 d .
N2 N 0.05711(16) -0.04592(15) -0.10995(9) 0.0169(5) Uani 1 1 d D
C2 C 0.24440(17) -0.20617(19) -0.10177(12) 0.0192(6) Uani 1 1 d .
H2A H 0.3113 -0.2085 -0.1171 0.029 Uiso 1 1 calc R
H2B H 0.2398 -0.2513 -0.0710 0.029 Uiso 1 1 calc R
H2C H 0.2301 -0.1400 -0.0893 0.029 Uiso 1 1 calc R
Cl3 Cl 0.05098(5) 0.18151(4) 0.22690(3) 0.01691(13) Uani 1 1 d .
P3 P -0.18500(5) -0.27757(4) -0.11983(3) 0.01214(13) Uani 1 1 d .
C3 C 0.20385(18) -0.35930(18) -0.17690(11) 0.0192(6) Uani 1 1 d .
H3A H 0.2657 -0.3497 -0.1977 0.023 Uiso 1 1 calc R
H3B H 0.2185 -0.4012 -0.1451 0.023 Uiso 1 1 calc R
Cl4 Cl 0.32265(5) 0.51980(4) 0.02246(3) 0.01778(14) Uani 1 1 d .
P4 P 0.00138(5) -0.30444(4) -0.04972(3) 0.01160(13) Uani 1 1 d .
N4 N -0.06717(16) 0.04058(15) 0.09827(9) 0.0152(5) Uani 1 1 d D
C4 C 0.12609(18) -0.40722(18) -0.21278(11) 0.0186(6) Uani 1 1 d .
H4A H 0.1470 -0.4741 -0.2221 0.022 Uiso 1 1 calc R
H4B H 0.1186 -0.3700 -0.2470 0.022 Uiso 1 1 calc R
P5 P -0.16201(5) 0.22030(4) 0.15434(3) 0.01465(14) Uani 1 1 d .
C5 C -0.07440(19) -0.45204(18) -0.23028(10) 0.0208(6) Uani 1 1 d .
H5A H -0.0412 -0.5028 -0.2515 0.031 Uiso 1 1 calc R
H5B H -0.0908 -0.3973 -0.2541 0.031 Uiso 1 1 calc R
H5C H -0.1352 -0.4784 -0.2143 0.031 Uiso 1 1 calc R
P6 P -0.02422(5) 0.39879(4) 0.17055(3) 0.01569(14) Uani 1 1 d .
C6 C 0.0195(2) -0.52439(16) -0.13806(11) 0.0231(6) Uani 1 1 d .
H6A H -0.0358 -0.5307 -0.1125 0.035 Uiso 1 1 calc R
H6B H 0.0819 -0.5241 -0.1178 0.035 Uiso 1 1 calc R
H6C H 0.0189 -0.5793 -0.1635 0.035 Uiso 1 1 calc R
P7 P -0.00829(5) 0.29917(4) 0.04798(3) 0.01242(13) Uani 1 1 d .
C7 C -0.25601(18) -0.38029(18) -0.14563(12) 0.0191(6) Uani 1 1 d .
H7A H -0.3240 -0.3764 -0.1320 0.029 Uiso 1 1 calc R
H7B H -0.2257 -0.4411 -0.1333 0.029 Uiso 1 1 calc R
H7C H -0.2566 -0.3786 -0.1855 0.029 Uiso 1 1 calc R
P8 P 0.17547(4) 0.26840(4) 0.11973(3) 0.01276(13) Uani 1 1 d .
C8 C -0.26544(18) -0.17609(18) -0.13731(12) 0.0199(6) Uani 1 1 d .
H8A H -0.2589 -0.1614 -0.1762 0.030 Uiso 1 1 calc R
H8B H -0.2465 -0.1189 -0.1159 0.030 Uiso 1 1 calc R
H8C H -0.3342 -0.1934 -0.1292 0.030 Uiso 1 1 calc R
C9 C -0.20114(18) -0.29062(18) -0.04619(11) 0.0153(5) Uani 1 1 d .
H9A H -0.2000 -0.2259 -0.0285 0.018 Uiso 1 1 calc R
H9B H -0.2655 -0.3218 -0.0382 0.018 Uiso 1 1 calc R
C10 C -0.11652(17) -0.35356(18) -0.02447(11) 0.0154(6) Uani 1 1 d .
H10A H -0.1248 -0.4215 -0.0370 0.018 Uiso 1 1 calc R
H10B H -0.1170 -0.3532 0.0158 0.018 Uiso 1 1 calc R
C11 C 0.02239(19) -0.20460(17) -0.00255(10) 0.0167(5) Uani 1 1 d .
H11A H 0.0238 -0.2297 0.0348 0.025 Uiso 1 1 calc R
H11B H -0.0311 -0.1569 -0.0061 0.025 Uiso 1 1 calc R
H11C H 0.0857 -0.1734 -0.0109 0.025 Uiso 1 1 calc R
C12 C 0.08986(19) -0.39331(19) -0.02466(11) 0.0193(6) Uani 1 1 d .
H12A H 0.1561 -0.3768 -0.0380 0.029 Uiso 1 1 calc R
H12B H 0.0715 -0.4581 -0.0378 0.029 Uiso 1 1 calc R
H12C H 0.0897 -0.3929 0.0152 0.029 Uiso 1 1 calc R
C13 C 0.0324(2) 0.05759(16) -0.11507(11) 0.0207(6) Uani 1 1 d .
H13A H 0.0204 0.0733 -0.1534 0.031 Uiso 1 1 calc R
H13B H 0.0874 0.0970 -0.1014 0.031 Uiso 1 1 calc R
H13C H -0.0272 0.0717 -0.0938 0.031 Uiso 1 1 calc R
C14 C -0.1940(2) 0.12011(18) 0.19962(11) 0.0218(6) Uani 1 1 d .
H14A H -0.1470 0.1178 0.2299 0.033 Uiso 1 1 calc R
H14B H -0.1913 0.0587 0.1794 0.033 Uiso 1 1 calc R
H14C H -0.2610 0.1299 0.2139 0.033 Uiso 1 1 calc R
C15 C -0.25426(18) 0.2071(2) 0.10065(12) 0.0238(7) Uani 1 1 d .
H15A H -0.3190 0.1939 0.1170 0.036 Uiso 1 1 calc R
H15B H -0.2357 0.1531 0.0767 0.036 Uiso 1 1 calc R
H15C H -0.2576 0.2673 0.0794 0.036 Uiso 1 1 calc R
C16 C -0.2089(2) 0.32482(19) 0.19307(13) 0.0268(7) Uani 1 1 d .
H16A H -0.2814 0.3299 0.1882 0.032 Uiso 1 1 calc R
H16B H -0.1953 0.3152 0.2323 0.032 Uiso 1 1 calc R
C17 C -0.1600(2) 0.41795(18) 0.17380(12) 0.0264(6) Uani 1 1 d .
H17A H -0.1754 0.4716 0.1993 0.032 Uiso 1 1 calc R
H17B H -0.1855 0.4358 0.1374 0.032 Uiso 1 1 calc R
C18 C 0.0149(2) 0.51502(17) 0.14168(12) 0.0271(6) Uani 1 1 d .
H18A H -0.0107 0.5683 0.1641 0.041 Uiso 1 1 calc R
H18B H -0.0109 0.5212 0.1046 0.041 Uiso 1 1 calc R
H18C H 0.0873 0.5179 0.1408 0.041 Uiso 1 1 calc R
C19 C 0.0112(2) 0.41643(18) 0.24113(11) 0.0287(7) Uani 1 1 d .
H19A H 0.0834 0.4146 0.2442 0.043 Uiso 1 1 calc R
H19B H -0.0175 0.3646 0.2635 0.043 Uiso 1 1 calc R
H19C H -0.0131 0.4796 0.2538 0.043 Uiso 1 1 calc R
C20 C -0.02338(19) 0.20544(17) -0.00350(10) 0.0179(6) Uani 1 1 d .
H20A H -0.0866 0.1721 0.0021 0.027 Uiso 1 1 calc R
H20B H 0.0308 0.1584 -0.0006 0.027 Uiso 1 1 calc R
H20C H -0.0225 0.2353 -0.0397 0.027 Uiso 1 1 calc R
C21 C -0.09864(19) 0.38785(19) 0.02407(12) 0.0198(6) Uani 1 1 d .
H21A H -0.0842 0.4051 -0.0138 0.030 Uiso 1 1 calc R
H21B H -0.0952 0.4463 0.0468 0.030 Uiso 1 1 calc R
H21C H -0.1651 0.3598 0.0264 0.030 Uiso 1 1 calc R
C22 C 0.10899(18) 0.35509(19) 0.02671(11) 0.0166(6) Uani 1 1 d .
H22A H 0.1115 0.3594 -0.0135 0.020 Uiso 1 1 calc R
H22B H 0.1137 0.4218 0.0416 0.020 Uiso 1 1 calc R
C23 C 0.19570(17) 0.29364(18) 0.04747(11) 0.0165(6) Uani 1 1 d .
H23A H 0.2586 0.3293 0.0425 0.020 Uiso 1 1 calc R
H23B H 0.1996 0.2320 0.0268 0.020 Uiso 1 1 calc R
C24 C 0.2429(2) 0.36428(19) 0.15514(13) 0.0255(7) Uani 1 1 d .
H24A H 0.2342 0.3567 0.1945 0.038 Uiso 1 1 calc R
H24B H 0.2174 0.4278 0.1438 0.038 Uiso 1 1 calc R
H24C H 0.3134 0.3598 0.1461 0.038 Uiso 1 1 calc R
C25 C 0.25491(18) 0.16381(18) 0.13260(13) 0.0210(6) Uani 1 1 d .
H25A H 0.2398 0.1123 0.1063 0.032 Uiso 1 1 calc R
H25B H 0.2434 0.1398 0.1696 0.032 Uiso 1 1 calc R
H25C H 0.3243 0.1832 0.1288 0.032 Uiso 1 1 calc R
C26 C -0.0505(2) -0.06361(17) 0.10582(11) 0.0188(6) Uani 1 1 d .
H26A H 0.0135 -0.0816 0.0901 0.028 Uiso 1 1 calc R
H26B H -0.1032 -0.1002 0.0876 0.028 Uiso 1 1 calc R
H26C H -0.0507 -0.0789 0.1448 0.028 Uiso 1 1 calc R
N3 N 0.02236(15) 0.09458(13) 0.11270(8) 0.0128(4) Uani 1 1 d .
H5N H 0.0652 0.0911 0.0836 0.015 Uiso 1 1 calc R
H4N H 0.0520 0.0630 0.1414 0.015 Uiso 1 1 calc R
H6N H -0.0745(19) 0.0510(18) 0.0635(7) 0.015 Uiso 1 1 d D
H3N H 0.0723(19) -0.0526(19) -0.0758(7) 0.015 Uiso 1 1 d D

loop_
_atom_site_aniso_label
_atom_site_aniso_U_11
_atom_site_aniso_U_22
_atom_site_aniso_U_33
_atom_site_aniso_U_23
_atom_site_aniso_U_13
_atom_site_aniso_U_12
Ru1 0.00883(8) 0.00855(8) 0.00915(10) 0.00078(7) 0.00011(7) 0.00101(7)
Cl1 0.0173(3) 0.0185(3) 0.0126(3) 0.0035(2) -0.0018(2) 0.0005(2)
P1 0.0103(3) 0.0154(3) 0.0137(3) 0.0004(3) 0.0002(2) 0.0009(3)
N1 0.0115(10) 0.0124(9) 0.0162(11) 0.0011(8) 0.0002(9) -0.0005(8)
C1 0.0149(13) 0.0257(14) 0.0237(15) 0.0058(12) 0.0036(12) -0.0001(11)
Ru2 0.00889(8) 0.00781(8) 0.00996(10) -0.00014(7) -0.00016(7) 0.00009(7)
P2 0.0160(3) 0.0109(3) 0.0126(3) -0.0007(2) 0.0003(3) 0.0018(3)
Cl5 0.0152(3) 0.0150(3) 0.0234(4) -0.0019(2) 0.0017(3) 0.0009(2)
N2 0.0157(11) 0.0135(10) 0.0215(12) -0.0001(10) 0.0003(10) -0.0034(9)
C2 0.0120(13) 0.0217(14) 0.0239(17) -0.0020(11) -0.0014(11) -0.0008(11)
Cl3 0.0220(3) 0.0163(3) 0.0124(3) 0.0027(2) -0.0023(3) -0.0011(2)
P3 0.0106(3) 0.0118(3) 0.0141(3) 0.0009(2) -0.0001(2) 0.0004(2)
C3 0.0124(12) 0.0212(13) 0.0241(16) -0.0049(12) 0.0007(11) 0.0051(10)
Cl4 0.0157(3) 0.0149(3) 0.0227(4) -0.0018(3) -0.0018(3) -0.0015(2)
P4 0.0132(3) 0.0107(3) 0.0109(3) 0.0009(2) -0.0011(3) 0.0016(3)
N4 0.0172(11) 0.0123(10) 0.0161(12) -0.0042(9) -0.0005(10) -0.0029(9)
C4 0.0182(13) 0.0170(12) 0.0207(15) -0.0018(11) 0.0036(11) 0.0050(10)
P5 0.0108(3) 0.0153(3) 0.0178(4) -0.0032(3) 0.0030(3) -0.0005(2)
C5 0.0227(14) 0.0203(13) 0.0193(14) -0.0079(11) -0.0045(11) 0.0031(11)
P6 0.0214(4) 0.0099(3) 0.0157(4) -0.0021(2) 0.0014(3) -0.0005(3)
C6 0.0360(16) 0.0115(11) 0.0218(14) -0.0003(10) -0.0004(14) 0.0039(11)
P7 0.0136(3) 0.0111(3) 0.0125(3) 0.0006(2) -0.0009(3) 0.0013(3)
C7 0.0165(13) 0.0196(13) 0.0211(16) -0.0034(11) 0.0002(12) -0.0048(10)
P8 0.0106(3) 0.0121(3) 0.0156(3) 0.0003(3) -0.0014(2) -0.0014(3)
C8 0.0156(12) 0.0196(12) 0.0245(16) 0.0029(12) -0.0012(12) 0.0035(10)
C9 0.0124(12) 0.0172(12) 0.0162(14) 0.0003(10) 0.0031(10) -0.0008(10)
C10 0.0178(13) 0.0164(13) 0.0120(14) 0.0017(11) 0.0031(11) -0.0029(10)
C11 0.0203(13) 0.0160(12) 0.0138(14) -0.0015(9) -0.0032(11) 0.0005(11)
C12 0.0222(14) 0.0188(14) 0.0171(15) 0.0014(11) -0.0022(12) 0.0067(11)
C13 0.0309(16) 0.0123(11) 0.0188(14) 0.0001(10) 0.0037(12) -0.0045(11)
C14 0.0190(14) 0.0232(14) 0.0231(16) 0.0011(12) 0.0103(12) -0.0028(11)
C15 0.0144(13) 0.0319(16) 0.0251(18) 0.0004(12) -0.0014(12) -0.0006(12)
C16 0.0214(14) 0.0233(14) 0.0357(19) -0.0110(13) 0.0103(13) -0.0003(12)
C17 0.0241(15) 0.0187(13) 0.0365(18) -0.0059(12) 0.0055(13) 0.0039(11)
C18 0.0355(16) 0.0145(11) 0.0314(16) -0.0013(11) 0.0020(15) -0.0030(11)
C19 0.0456(18) 0.0197(12) 0.0208(15) -0.0090(10) -0.0061(14) 0.0030(13)
C20 0.0217(14) 0.0149(12) 0.0171(14) -0.0014(10) -0.0042(12) -0.0004(11)
C21 0.0213(14) 0.0183(14) 0.0197(16) 0.0026(11) -0.0021(12) 0.0041(11)
C22 0.0180(14) 0.0157(13) 0.0162(15) 0.0036(11) 0.0016(11) -0.0008(11)
C23 0.0102(12) 0.0188(13) 0.0204(15) 0.0007(11) 0.0042(11) -0.0011(10)
C24 0.0196(14) 0.0219(14) 0.0349(19) -0.0045(13) -0.0032(13) -0.0043(11)
C25 0.0143(13) 0.0200(13) 0.0287(17) 0.0032(12) -0.0027(12) 0.0062(10)
C26 0.0252(14) 0.0138(12) 0.0173(15) -0.0008(10) 0.0002(12) -0.0057(10)
N3 0.0139(11) 0.0122(9) 0.0122(11) 0.0006(8) -0.0010(9) 0.0001(8)

loop_
_atom_type_symbol
_atom_type_description
_atom_type_scat_dispersion_real
_atom_type_scat_dispersion_imag
_atom_type_scat_source
C C 0.0033 0.0016 'International Tables Vol C Tables 4.2.6.8 and 6.1.1.4'
H H 0.0000 0.0000 'International Tables Vol C Tables 4.2.6.8 and 6.1.1.4'
N N 0.0061 0.0033 'International Tables Vol C Tables 4.2.6.8 and 6.1.1.4'
P P 0.1023 0.0942 'International Tables Vol C Tables 4.2.6.8 and 6.1.1.4'
Cl Cl 0.1484 0.1585 'International Tables Vol C Tables 4.2.6.8 and 6.1.1.4'
Ru Ru -1.2594 0.8363 'International Tables Vol C Tables 4.2.6.8 and 6.1.1.4'

loop_
_geom_angle_atom_site_label_1
_geom_angle_atom_site_label_2
_geom_angle_atom_site_label_3
_geom_angle
N1 Ru1 P4 94.24(6)
N1 Ru1 P2 167.43(6)
P4 Ru1 P2 97.83(2)
N1 Ru1 P3 88.08(5)
P4 Ru1 P3 83.73(2)
P2 Ru1 P3 96.69(2)
N1 Ru1 P1 91.14(5)
P4 Ru1 P1 95.27(2)
P2 Ru1 P1 84.30(2)
P3 Ru1 P1 178.67(2)
N1 Ru1 Cl1 81.15(6)
P4 Ru1 Cl1 171.74(2)
P2 Ru1 Cl1 87.28(2)
P3 Ru1 Cl1 89.25(2)
P1 Ru1 Cl1 91.69(2)
C1 P1 C2 101.17(13)
C1 P1 C3 102.65(13)
C2 P1 C3 102.17(12)
C1 P1 Ru1 116.41(9)
C2 P1 Ru1 124.11(9)
C3 P1 Ru1 107.61(8)
N2 N1 Ru1 119.57(14)
N2 N1 H1N 107.4
Ru1 N1 H1N 107.4
N2 N1 H2N 107.4
Ru1 N1 H2N 107.4
H1N N1 H2N 107.0
P1 C1 H1C 109.5
P1 C1 H1D 109.5
H1C C1 H1D 109.5
P1 C1 H1E 109.5
H1C C1 H1E 109.5
H1D C1 H1E 109.5
N3 Ru2 P7 94.12(6)
N3 Ru2 P6 170.66(6)
P7 Ru2 P6 93.55(2)
N3 Ru2 P8 88.74(6)
P7 Ru2 P8 83.97(2)
P6 Ru2 P8 97.36(2)
N3 Ru2 P5 89.51(6)
P7 Ru2 P5 99.02(2)
P6 Ru2 P5 84.02(2)
P8 Ru2 P5 176.64(2)
N3 Ru2 Cl3 81.42(6)
P7 Ru2 Cl3 170.26(2)
P6 Ru2 Cl3 91.79(2)
P8 Ru2 Cl3 87.26(2)
P5 Ru2 Cl3 89.64(2)
C5 P2 C6 99.19(12)
C5 P2 C4 100.39(12)
C6 P2 C4 101.13(12)
C5 P2 Ru1 120.02(8)
C6 P2 Ru1 125.02(9)
C4 P2 Ru1 107.16(8)
N1 N2 C13 109.74(19)
N1 N2 H3N 106.6(18)
C13 N2 H3N 103.8(17)
P1 C2 H2A 109.5
P1 C2 H2B 109.5
H2A C2 H2B 109.5
P1 C2 H2C 109.5
H2A C2 H2C 109.5
H2B C2 H2C 109.5
C8 P3 C7 101.39(12)
C8 P3 C9 103.69(13)
C7 P3 C9 101.81(12)
C8 P3 Ru1 117.46(9)
C7 P3 Ru1 121.91(9)
C9 P3 Ru1 108.19(8)
C4 C3 P1 108.24(16)
C4 C3 H3A 110.1
P1 C3 H3A 110.1
C4 C3 H3B 110.1
P1 C3 H3B 110.1
H3A C3 H3B 108.4
C12 P4 C11 100.90(12)
C12 P4 C10 102.09(12)
C11 P4 C10 101.41(12)
C12 P4 Ru1 124.87(9)
C11 P4 Ru1 114.97(8)
C10 P4 Ru1 109.56(9)
C26 N4 N3 109.81(19)
C26 N4 H6N 107.6(17)
N3 N4 H6N 104.3(17)
C3 C4 P2 109.29(18)
C3 C4 H4A 109.8
P2 C4 H4A 109.8
C3 C4 H4B 109.8
P2 C4 H4B 109.8
H4A C4 H4B 108.3
C14 P5 C15 101.74(13)
C14 P5 C16 101.17(13)
C15 P5 C16 102.46(13)
C14 P5 Ru2 118.29(9)
C15 P5 Ru2 122.10(9)
C16 P5 Ru2 108.16(9)
P2 C5 H5A 109.5
P2 C5 H5B 109.5
H5A C5 H5B 109.5
P2 C5 H5C 109.5
H5A C5 H5C 109.5
H5B C5 H5C 109.5
C19 P6 C18 100.21(13)
C19 P6 C17 101.61(14)
C18 P6 C17 100.31(12)
C19 P6 Ru2 115.95(9)
C18 P6 Ru2 126.41(9)
C17 P6 Ru2 108.84(8)
P2 C6 H6A 109.5
P2 C6 H6B 109.5
H6A C6 H6B 109.5
P2 C6 H6C 109.5
H6A C6 H6C 109.5
H6B C6 H6C 109.5
C20 P7 C21 100.09(12)
C20 P7 C22 101.30(12)
C21 P7 C22 101.93(12)
C20 P7 Ru2 116.54(8)
C21 P7 Ru2 124.85(9)
C22 P7 Ru2 108.94(9)
P3 C7 H7A 109.5
P3 C7 H7B 109.5
H7A C7 H7B 109.5
P3 C7 H7C 109.5
H7A C7 H7C 109.5
H7B C7 H7C 109.5
C25 P8 C24 101.13(12)
C25 P8 C23 103.29(13)
C24 P8 C23 104.51(13)
C25 P8 Ru2 117.02(9)
C24 P8 Ru2 120.01(9)
C23 P8 Ru2 109.01(8)
P3 C8 H8A 109.5
P3 C8 H8B 109.5
H8A C8 H8B 109.5
P3 C8 H8C 109.5
H8A C8 H8C 109.5
H8B C8 H8C 109.5
C10 C9 P3 108.09(17)
C10 C9 H9A 110.1
P3 C9 H9A 110.1
C10 C9 H9B 110.1
P3 C9 H9B 110.1
H9A C9 H9B 108.4
C9 C10 P4 108.84(16)
C9 C10 H10A 109.9
P4 C10 H10A 109.9
C9 C10 H10B 109.9
P4 C10 H10B 109.9
H10A C10 H10B 108.3
P4 C11 H11A 109.5
P4 C11 H11B 109.5
H11A C11 H11B 109.5
P4 C11 H11C 109.5
H11A C11 H11C 109.5
H11B C11 H11C 109.5
P4 C12 H12A 109.5
P4 C12 H12B 109.5
H12A C12 H12B 109.5
P4 C12 H12C 109.5
H12A C12 H12C 109.5
H12B C12 H12C 109.5
N2 C13 H13A 109.5
N2 C13 H13B 109.5
H13A C13 H13B 109.5
N2 C13 H13C 109.5
H13A C13 H13C 109.5
H13B C13 H13C 109.5
P5 C14 H14A 109.5
P5 C14 H14B 109.5
H14A C14 H14B 109.5
P5 C14 H14C 109.5
H14A C14 H14C 109.5
H14B C14 H14C 109.5
P5 C15 H15A 109.5
P5 C15 H15B 109.5
H15A C15 H15B 109.5
P5 C15 H15C 109.5
H15A C15 H15C 109.5
H15B C15 H15C 109.5
C17 C16 P5 110.40(19)
C17 C16 H16A 109.6
P5 C16 H16A 109.6
C17 C16 H16B 109.6
P5 C16 H16B 109.6
H16A C16 H16B 108.1
C16 C17 P6 108.95(18)
C16 C17 H17A 109.9
P6 C17 H17A 109.9
C16 C17 H17B 109.9
P6 C17 H17B 109.9
H17A C17 H17B 108.3
P6 C18 H18A 109.5
P6 C18 H18B 109.5
H18A C18 H18B 109.5
P6 C18 H18C 109.5
H18A C18 H18C 109.5
H18B C18 H18C 109.5
P6 C19 H19A 109.5
P6 C19 H19B 109.5
H19A C19 H19B 109.5
P6 C19 H19C 109.5
H19A C19 H19C 109.5
H19B C19 H19C 109.5
P7 C20 H20A 109.5
P7 C20 H20B 109.5
H20A C20 H20B 109.5
P7 C20 H20C 109.5
H20A C20 H20C 109.5
H20B C20 H20C 109.5
P7 C21 H21A 109.5
P7 C21 H21B 109.5
H21A C21 H21B 109.5
P7 C21 H21C 109.5
H21A C21 H21C 109.5
H21B C21 H21C 109.5
C23 C22 P7 109.56(17)
C23 C22 H22A 109.8
P7 C22 H22A 109.8
C23 C22 H22B 109.8
P7 C22 H22B 109.8
H22A C22 H22B 108.2
C22 C23 P8 108.24(17)
C22 C23 H23A 110.1
P8 C23 H23A 110.1
C22 C23 H23B 110.1
P8 C23 H23B 110.1
H23A C23 H23B 108.4
P8 C24 H24A 109.5
P8 C24 H24B 109.5
H24A C24 H24B 109.5
P8 C24 H24C 109.5
H24A C24 H24C 109.5
H24B C24 H24C 109.5
P8 C25 H25A 109.5
P8 C25 H25B 109.5
H25A C25 H25B 109.5
P8 C25 H25C 109.5
H25A C25 H25C 109.5
H25B C25 H25C 109.5
N4 C26 H26A 109.5
N4 C26 H26B 109.5
H26A C26 H26B 109.5
N4 C26 H26C 109.5
H26A C26 H26C 109.5
H26B C26 H26C 109.5
N4 N3 Ru2 117.82(14)
N4 N3 H5N 107.9
Ru2 N3 H5N 107.9
N4 N3 H4N 107.9
Ru2 N3 H4N 107.9
H5N N3 H4N 107.2

loop_
_geom_bond_atom_site_label_1
_geom_bond_atom_site_label_2
_geom_bond_distance
Ru1 N1 2.1965(18)
Ru1 P4 2.2587(6)
Ru1 P2 2.2939(6)
Ru1 P3 2.3478(6)
Ru1 P1 2.3549(6)
Ru1 Cl1 2.5128(6)
P1 C1 1.814(3)
P1 C2 1.823(3)
P1 C3 1.844(3)
N1 N2 1.458(3)
N1 H1N 0.9200
N1 H2N 0.9200
C1 H1C 0.9800
C1 H1D 0.9800
C1 H1E 0.9800
Ru2 N3 2.1902(18)
Ru2 P7 2.2602(7)
Ru2 P6 2.2882(6)
Ru2 P8 2.3370(6)
Ru2 P5 2.3547(7)
Ru2 Cl3 2.5074(6)
P2 C5 1.821(3)
P2 C6 1.830(2)
P2 C4 1.841(2)
N2 C13 1.468(3)
N2 H3N 0.868(16)
C2 H2A 0.9800
C2 H2B 0.9800
C2 H2C 0.9800
P3 C8 1.821(2)
P3 C7 1.822(2)
P3 C9 1.830(3)
C3 C4 1.522(4)
C3 H3A 0.9900
C3 H3B 0.9900
P4 C12 1.818(3)
P4 C11 1.819(2)
P4 C10 1.839(2)
N4 C26 1.462(3)
N4 N3 1.464(3)
N4 H6N 0.872(16)
C4 H4A 0.9900
C4 H4B 0.9900
P5 C14 1.823(3)
P5 C15 1.824(3)
P5 C16 1.837(3)
C5 H5A 0.9800
C5 H5B 0.9800
C5 H5C 0.9800
P6 C19 1.815(3)
P6 C18 1.827(2)
P6 C17 1.857(3)
C6 H6A 0.9800
C6 H6B 0.9800
C6 H6C 0.9800
P7 C20 1.817(2)
P7 C21 1.824(3)
P7 C22 1.839(3)
C7 H7A 0.9800
C7 H7B 0.9800
C7 H7C 0.9800
P8 C25 1.823(2)
P8 C24 1.824(3)
P8 C23 1.829(3)
C8 H8A 0.9800
C8 H8B 0.9800
C8 H8C 0.9800
C9 C10 1.531(3)
C9 H9A 0.9900
C9 H9B 0.9900
C10 H10A 0.9900
C10 H10B 0.9900
C11 H11A 0.9800
C11 H11B 0.9800
C11 H11C 0.9800
C12 H12A 0.9800
C12 H12B 0.9800
C12 H12C 0.9800
C13 H13A 0.9800
C13 H13B 0.9800
C13 H13C 0.9800
C14 H14A 0.9800
C14 H14B 0.9800
C14 H14C 0.9800
C15 H15A 0.9800
C15 H15B 0.9800
C15 H15C 0.9800
C16 C17 1.517(4)
C16 H16A 0.9900
C16 H16B 0.9900
C17 H17A 0.9900
C17 H17B 0.9900
C18 H18A 0.9800
C18 H18B 0.9800
C18 H18C 0.9800
C19 H19A 0.9800
C19 H19B 0.9800
C19 H19C 0.9800
C20 H20A 0.9800
C20 H20B 0.9800
C20 H20C 0.9800
C21 H21A 0.9800
C21 H21B 0.9800
C21 H21C 0.9800
C22 C23 1.533(3)
C22 H22A 0.9900
C22 H22B 0.9900
C23 H23A 0.9900
C23 H23B 0.9900
C24 H24A 0.9800
C24 H24B 0.9800
C24 H24C 0.9800
C25 H25A 0.9800
C25 H25B 0.9800
C25 H25C 0.9800
C26 H26A 0.9800
C26 H26B 0.9800
C26 H26C 0.9800
N3 H5N 0.9200
N3 H4N 0.9200
